data_7120464
loop_
_publ_author_name
'Shi, Min'
'Wei, Yin'
'Yu, Liu-Zhu'

_publ_section_title
;
 Copper-catalyzed trifluoromethylazidation and rearrangement of
 aniline-linked 1,7-enynes: access to CF3-substituted azaspirocyclic
 dihydroquinolin-2-ones and furoindolines
;
_journal_name_full 'Chem. Commun.'
_journal_paper_doi 10.1039/C7CC04748G
_journal_year 2017
_chemical_formula_sum 'C26 H21 F3 N2 O3 S'
_chemical_formula_weight 498.51
_chemical_name_systematic
; 
 ? 
;
_space_group_crystal_system monoclinic
_space_group_IT_number 14
_space_group_name_Hall '-P 2yn'
_space_group_name_H-M_alt 'P 1 21/n 1'
_symmetry_space_group_name_Hall '-P 2yn'
_symmetry_space_group_name_H-M 'P 1 21/n 1'
_atom_sites_solution_hydrogens geom
_audit_creation_method SHELXL-2013
_audit_update_record
;
2017-03-02 deposited with the CCDC.
2017-07-17 downloaded from the CCDC.
;
_cell_angle_alpha 90
_cell_angle_beta 93.701(4)
_cell_angle_gamma 90
_cell_formula_units_Z 4
_cell_length_a 8.8511(15)
_cell_length_b 17.643(3)
_cell_length_c 15.334(3)
_cell_measurement_reflns_used 871
_cell_measurement_temperature 293(2)
_cell_measurement_theta_max 36.306
_cell_measurement_theta_min 5.324
_cell_volume 2389.6(7)
_computing_cell_refinement 'Bruker SMART'
_computing_data_collection 'Bruker SMART'
_computing_data_reduction 'Bruker SHELXTL'
_computing_molecular_graphics 'Bruker SHELXTL'
_computing_publication_material 'Bruker SHELXTL'
_computing_structure_refinement 'SHELXL-2013 (Sheldrick, 2013)'
_computing_structure_solution 'Bruker SHELXTL'
_diffrn_ambient_temperature 293(2)
_diffrn_measured_fraction_theta_full 0.971
_diffrn_measured_fraction_theta_max 1.000
_diffrn_measurement_device_type 'CCD area detector'
_diffrn_measurement_method 'phi and omega scans'
_diffrn_radiation_type MoK\a
_diffrn_radiation_wavelength 0.71073
_diffrn_reflns_av_R_equivalents 0.0797
_diffrn_reflns_av_unetI/netI 0.0962
_diffrn_reflns_Laue_measured_fraction_full 0.971
_diffrn_reflns_Laue_measured_fraction_max 1.000
_diffrn_reflns_limit_h_max 10
_diffrn_reflns_limit_h_min -10
_diffrn_reflns_limit_k_max 20
_diffrn_reflns_limit_k_min -20
_diffrn_reflns_limit_l_max 18
_diffrn_reflns_limit_l_min -12
_diffrn_reflns_number 13051
_diffrn_reflns_point_group_measured_fraction_full 0.971
_diffrn_reflns_point_group_measured_fraction_max 1.000
_diffrn_reflns_theta_full 25.242
_diffrn_reflns_theta_max 24.998
_diffrn_reflns_theta_min 1.762
_exptl_absorpt_coefficient_mu 0.190
_exptl_absorpt_correction_T_max 0.7456
_exptl_absorpt_correction_T_min 0.6004
_exptl_absorpt_correction_type multi-scan
_exptl_absorpt_process_details sadabs
_exptl_crystal_colour colorless
_exptl_crystal_density_diffrn 1.386
_exptl_crystal_description prismatic
_exptl_crystal_F_000 1032
_exptl_crystal_size_max 0.200
_exptl_crystal_size_mid 0.170
_exptl_crystal_size_min 0.120
_refine_diff_density_max 0.264
_refine_diff_density_min -0.210
_refine_diff_density_rms 0.052
_refine_ls_extinction_method none
_refine_ls_goodness_of_fit_ref 1.023
_refine_ls_hydrogen_treatment constr
_refine_ls_matrix_type full
_refine_ls_number_parameters 318
_refine_ls_number_reflns 4209
_refine_ls_number_restraints 0
_refine_ls_restrained_S_all 1.023
_refine_ls_R_factor_all 0.1099
_refine_ls_R_factor_gt 0.0594
_refine_ls_shift/su_max 0.017
_refine_ls_shift/su_mean 0.000
_refine_ls_structure_factor_coef Fsqd
_refine_ls_weighting_details 'w=1/[\s^2^(Fo^2^)+(0.0490P)^2^+0.1773P] where P=(Fo^2^+2Fc^2^)/3'
_refine_ls_weighting_scheme calc
_refine_ls_wR_factor_gt 0.1263
_refine_ls_wR_factor_ref 0.1475
_reflns_Friedel_coverage 0.000
_reflns_number_gt 2500
_reflns_number_total 4209
_reflns_threshold_expression 'I > 2\s(I)'
_cod_data_source_file c7cc04748g2.cif
_cod_data_source_block cd17103
_cod_original_cell_volume 2389.5(7)
_cod_database_code 7120464
_shelx_space_group_comment
; 
The symmetry employed for this shelxl refinement is uniquely defined 
by the following loop, which should always be used as a source of 
symmetry information in preference to the above space-group names. 
They are only intended as comments. 
;
_shelx_estimated_absorpt_t_min 0.963
_shelx_estimated_absorpt_t_max 0.978
_shelxl_version_number 2013-4

loop_
_space_group_symop_operation_xyz
'x, y, z'
'-x+1/2, y+1/2, -z+1/2'
'-x, -y, -z'
'x-1/2, -y-1/2, z-1/2'

loop_
_atom_site_label
_atom_site_type_symbol
_atom_site_fract_x
_atom_site_fract_y
_atom_site_fract_z
_atom_site_U_iso_or_equiv
_atom_site_adp_type
_atom_site_occupancy
_atom_site_site_symmetry_order
_atom_site_calc_flag
_atom_site_refinement_flags_posn
_atom_site_refinement_flags_adp
S1 S 1.04106(9) 0.08474(5) 0.67282(6) 0.0487(3) Uani 1 1 d . .
F1 F 0.6233(3) 0.11498(16) 0.54115(17) 0.1089(10) Uani 1 1 d . .
F2 F 0.4461(4) 0.16774(13) 0.60411(18) 0.1238(12) Uani 1 1 d . .
F3 F 0.3970(3) 0.08135(14) 0.51098(16) 0.0926(8) Uani 1 1 d . .
N1 N 0.6647(3) -0.01930(16) 0.87416(18) 0.0516(8) Uani 1 1 d . .
N2 N 0.8654(3) 0.04624(14) 0.68004(17) 0.0390(6) Uani 1 1 d . .
O1 O 0.7845(2) 0.16124(12) 0.72272(16) 0.0542(7) Uani 1 1 d . .
O2 O 1.0302(3) 0.14337(13) 0.60952(16) 0.0645(7) Uani 1 1 d . .
O3 O 1.1376(2) 0.02203(13) 0.66095(16) 0.0619(7) Uani 1 1 d . .
C1 C 0.7341(3) -0.06766(17) 0.72147(19) 0.0371(8) Uani 1 1 d . .
C2 C 0.7119(4) -0.14486(18) 0.7152(2) 0.0502(9) Uani 1 1 d . .
H2 H 0.6445 -0.1681 0.7508 0.060 Uiso 1 1 calc R U
C3 C 0.7871(4) -0.1883(2) 0.6576(2) 0.0569(10) Uani 1 1 d . .
H3 H 0.7737 -0.2405 0.6559 0.068 Uiso 1 1 calc R U
C4 C 0.8819(4) -0.1539(2) 0.6029(2) 0.0547(10) Uani 1 1 d . .
H4 H 0.9289 -0.1827 0.5616 0.066 Uiso 1 1 calc R U
C5 C 0.9082(4) -0.07743(19) 0.6083(2) 0.0468(9) Uani 1 1 d . .
H5 H 0.9729 -0.0545 0.5708 0.056 Uiso 1 1 calc R U
C6 C 0.8387(3) -0.03438(16) 0.66939(19) 0.0357(7) Uani 1 1 d . .
C7 C 0.7572(3) 0.09526(18) 0.7102(2) 0.0407(8) Uani 1 1 d . .
C8 C 0.6047(3) 0.05937(16) 0.7296(2) 0.0379(8) Uani 1 1 d . .
C9 C 0.6394(4) -0.01742(17) 0.7733(2) 0.0400(8) Uani 1 1 d . .
C10 C 0.5447(4) -0.04679(18) 0.8386(2) 0.0453(8) Uani 1 1 d . .
C11 C 0.4045(4) -0.08261(18) 0.8592(2) 0.0461(8) Uani 1 1 d . .
C12 C 0.3025(4) -0.10661(18) 0.7936(3) 0.0556(10) Uani 1 1 d . .
H12 H 0.3245 -0.1005 0.7356 0.067 Uiso 1 1 calc R U
C13 C 0.1684(5) -0.1396(2) 0.8131(3) 0.0687(11) Uani 1 1 d . .
H13 H 0.0996 -0.1559 0.7686 0.082 Uiso 1 1 calc R U
C14 C 0.1370(5) -0.1482(2) 0.8992(4) 0.0824(14) Uani 1 1 d . .
H14 H 0.0471 -0.1713 0.9129 0.099 Uiso 1 1 calc R U
C15 C 0.2361(6) -0.1231(2) 0.9652(3) 0.0876(14) Uani 1 1 d . .
H15 H 0.2125 -0.1281 1.0231 0.105 Uiso 1 1 calc R U
C16 C 0.3702(5) -0.0908(2) 0.9455(2) 0.0652(11) Uani 1 1 d . .
H16 H 0.4384 -0.0744 0.9901 0.078 Uiso 1 1 calc R U
C17 C 0.5076(3) 0.04262(17) 0.6445(2) 0.0444(8) Uani 1 1 d . .
H17A H 0.5498 -0.0018 0.6177 0.053 Uiso 1 1 calc R U
H17B H 0.4068 0.0291 0.6605 0.053 Uiso 1 1 calc R U
C18 C 0.4915(5) 0.1020(2) 0.5775(3) 0.0653(11) Uani 1 1 d . .
C19 C 0.5245(4) 0.11268(18) 0.7891(2) 0.0538(9) Uani 1 1 d . .
H19A H 0.4309 0.0902 0.8042 0.081 Uiso 1 1 calc R U
H19B H 0.5042 0.1598 0.7594 0.081 Uiso 1 1 calc R U
H19C H 0.5878 0.1217 0.8413 0.081 Uiso 1 1 calc R U
C20 C 1.0885(3) 0.12247(18) 0.7764(2) 0.0446(8) Uani 1 1 d . .
C21 C 1.1063(4) 0.07493(19) 0.8480(2) 0.0527(9) Uani 1 1 d . .
H21 H 1.0808 0.0239 0.8428 0.063 Uiso 1 1 calc R U
C22 C 1.1618(4) 0.1035(2) 0.9268(3) 0.0572(10) Uani 1 1 d . .
H22 H 1.1717 0.0715 0.9751 0.069 Uiso 1 1 calc R U
C23 C 1.2034(4) 0.1791(2) 0.9362(3) 0.0565(10) Uani 1 1 d . .
C24 C 1.1826(4) 0.2248(2) 0.8643(3) 0.0677(11) Uani 1 1 d . .
H24 H 1.2081 0.2758 0.8696 0.081 Uiso 1 1 calc R U
C25 C 1.1253(4) 0.1982(2) 0.7845(3) 0.0604(10) Uani 1 1 d . .
H25 H 1.1117 0.2307 0.7369 0.073 Uiso 1 1 calc R U
C26 C 1.2705(5) 0.2089(2) 1.0216(3) 0.0790(13) Uani 1 1 d . .
H26A H 1.3757 0.2201 1.0165 0.118 Uiso 1 1 calc R U
H26B H 1.2607 0.1714 1.0663 0.118 Uiso 1 1 calc R U
H26C H 1.2182 0.2542 1.0367 0.118 Uiso 1 1 calc R U

loop_
_atom_site_aniso_label
_atom_site_aniso_U_11
_atom_site_aniso_U_22
_atom_site_aniso_U_33
_atom_site_aniso_U_23
_atom_site_aniso_U_13
_atom_site_aniso_U_12
S1 0.0279(5) 0.0600(6) 0.0595(6) 0.0025(5) 0.0129(4) -0.0040(4)
F1 0.096(2) 0.141(2) 0.0887(19) 0.0502(17) 0.0004(16) -0.0288(18)
F2 0.202(3) 0.0585(14) 0.105(2) -0.0004(15) -0.033(2) 0.0485(18)
F3 0.0890(19) 0.1069(18) 0.0764(17) 0.0029(15) -0.0356(15) 0.0146(15)
N1 0.050(2) 0.0635(19) 0.0425(18) -0.0008(15) 0.0090(15) -0.0007(15)
N2 0.0224(14) 0.0468(15) 0.0482(16) -0.0023(13) 0.0072(12) -0.0007(12)
O1 0.0350(14) 0.0407(13) 0.0876(19) -0.0064(13) 0.0091(12) -0.0028(11)
O2 0.0576(17) 0.0736(16) 0.0638(17) 0.0212(14) 0.0155(13) -0.0130(13)
O3 0.0279(13) 0.0749(16) 0.0844(19) -0.0148(14) 0.0161(12) 0.0069(12)
C1 0.0349(18) 0.0444(19) 0.0324(18) 0.0026(15) 0.0054(14) 0.0044(15)
C2 0.052(2) 0.047(2) 0.053(2) 0.0062(18) 0.0134(18) 0.0044(17)
C3 0.068(3) 0.040(2) 0.064(3) -0.0016(19) 0.010(2) 0.0071(18)
C4 0.057(2) 0.057(2) 0.050(2) -0.0075(19) 0.0088(19) 0.0181(19)
C5 0.041(2) 0.055(2) 0.045(2) 0.0026(17) 0.0109(16) 0.0063(17)
C6 0.0287(17) 0.0426(18) 0.0362(18) -0.0018(15) 0.0045(14) 0.0045(14)
C7 0.0304(19) 0.0424(19) 0.050(2) -0.0009(16) 0.0053(15) 0.0037(15)
C8 0.0248(17) 0.0425(18) 0.047(2) -0.0022(15) 0.0089(15) 0.0021(14)
C9 0.0342(19) 0.0494(19) 0.0368(19) -0.0050(16) 0.0059(15) -0.0035(15)
C10 0.046(2) 0.049(2) 0.042(2) -0.0056(16) 0.0111(17) 0.0023(17)
C11 0.047(2) 0.0435(19) 0.049(2) -0.0014(17) 0.0163(18) -0.0028(17)
C12 0.055(3) 0.054(2) 0.059(2) -0.0026(19) 0.013(2) -0.0053(19)
C13 0.055(3) 0.064(3) 0.088(3) -0.008(2) 0.011(2) -0.014(2)
C14 0.062(3) 0.076(3) 0.113(4) -0.002(3) 0.037(3) -0.019(2)
C15 0.085(4) 0.105(4) 0.077(3) 0.004(3) 0.039(3) -0.030(3)
C16 0.064(3) 0.078(3) 0.055(2) -0.001(2) 0.018(2) -0.015(2)
C17 0.0262(18) 0.0487(19) 0.058(2) 0.0002(17) 0.0010(16) 0.0021(15)
C18 0.061(3) 0.064(3) 0.069(3) 0.007(2) -0.006(2) -0.002(2)
C19 0.040(2) 0.052(2) 0.071(3) -0.0088(18) 0.0201(18) 0.0035(17)
C20 0.0235(18) 0.049(2) 0.062(2) 0.0037(18) 0.0060(16) -0.0028(15)
C21 0.052(2) 0.044(2) 0.064(3) 0.003(2) 0.0139(19) -0.0060(17)
C22 0.058(3) 0.057(2) 0.057(3) 0.005(2) 0.006(2) 0.0043(19)
C23 0.040(2) 0.059(2) 0.070(3) 0.000(2) 0.0018(19) 0.0049(18)
C24 0.063(3) 0.049(2) 0.089(3) 0.003(2) -0.010(2) -0.0057(19)
C25 0.055(2) 0.050(2) 0.076(3) 0.008(2) -0.004(2) -0.0023(18)
C26 0.077(3) 0.076(3) 0.082(3) -0.016(2) -0.008(2) 0.005(2)

loop_
_atom_type_symbol
_atom_type_description
_atom_type_scat_dispersion_real
_atom_type_scat_dispersion_imag
_atom_type_scat_source
C C 0.0033 0.0016 'International Tables Vol C Tables 4.2.6.8 and 6.1.1.4'
H H 0.0000 0.0000 'International Tables Vol C Tables 4.2.6.8 and 6.1.1.4'
N N 0.0061 0.0033 'International Tables Vol C Tables 4.2.6.8 and 6.1.1.4'
O O 0.0106 0.0060 'International Tables Vol C Tables 4.2.6.8 and 6.1.1.4'
F F 0.0171 0.0103 'International Tables Vol C Tables 4.2.6.8 and 6.1.1.4'
S S 0.1246 0.1234 'International Tables Vol C Tables 4.2.6.8 and 6.1.1.4'

loop_
_geom_angle_atom_site_label_1
_geom_angle_atom_site_label_2
_geom_angle_atom_site_label_3
_geom_angle
O3 S1 O2 119.77(15)
O3 S1 N2 104.88(13)
O2 S1 N2 108.26(14)
O3 S1 C20 107.62(15)
O2 S1 C20 110.23(16)
N2 S1 C20 105.02(14)
C10 N1 C9 60.8(2)
C7 N2 C6 122.5(2)
C7 N2 S1 115.1(2)
C6 N2 S1 121.7(2)
C2 C1 C6 118.3(3)
C2 C1 C9 123.0(3)
C6 C1 C9 118.3(3)
C3 C2 C1 121.5(3)
C3 C2 H2 119.2
C1 C2 H2 119.2
C4 C3 C2 119.4(3)
C4 C3 H3 120.3
C2 C3 H3 120.3
C3 C4 C5 120.5(3)
C3 C4 H4 119.7
C5 C4 H4 119.7
C4 C5 C6 120.1(3)
C4 C5 H5 120.0
C6 C5 H5 120.0
C5 C6 C1 120.0(3)
C5 C6 N2 122.6(3)
C1 C6 N2 117.3(3)
O1 C7 N2 121.3(3)
O1 C7 C8 122.6(3)
N2 C7 C8 116.1(3)
C19 C8 C9 111.9(3)
C19 C8 C7 108.1(2)
C9 C8 C7 107.1(2)
C19 C8 C17 111.7(3)
C9 C8 C17 106.6(2)
C7 C8 C17 111.3(3)
C10 C9 C1 122.0(3)
C10 C9 C8 120.7(3)
C1 C9 C8 113.5(3)
C10 C9 N1 49.61(19)
C1 C9 N1 118.1(3)
C8 C9 N1 117.8(2)
N1 C10 C9 69.6(2)
N1 C10 C11 141.8(3)
C9 C10 C11 148.6(3)
C12 C11 C16 119.5(3)
C12 C11 C10 120.5(3)
C16 C11 C10 120.0(3)
C13 C12 C11 120.6(4)
C13 C12 H12 119.7
C11 C12 H12 119.7
C12 C13 C14 119.1(4)
C12 C13 H13 120.4
C14 C13 H13 120.4
C15 C14 C13 120.9(4)
C15 C14 H14 119.5
C13 C14 H14 119.5
C16 C15 C14 119.7(4)
C16 C15 H15 120.2
C14 C15 H15 120.2
C15 C16 C11 120.2(4)
C15 C16 H16 119.9
C11 C16 H16 119.9
C18 C17 C8 118.6(3)
C18 C17 H17A 107.7
C8 C17 H17A 107.7
C18 C17 H17B 107.7
C8 C17 H17B 107.7
H17A C17 H17B 107.1
F2 C18 F3 107.1(3)
F2 C18 F1 105.8(4)
F3 C18 F1 104.3(4)
F2 C18 C17 115.8(4)
F3 C18 C17 111.7(3)
F1 C18 C17 111.3(3)
C8 C19 H19A 109.5
C8 C19 H19B 109.5
H19A C19 H19B 109.5
C8 C19 H19C 109.5
H19A C19 H19C 109.5
H19B C19 H19C 109.5
C25 C20 C21 120.1(3)
C25 C20 S1 119.5(3)
C21 C20 S1 119.9(3)
C22 C21 C20 119.6(3)
C22 C21 H21 120.2
C20 C21 H21 120.2
C21 C22 C23 121.4(3)
C21 C22 H22 119.3
C23 C22 H22 119.3
C24 C23 C22 117.5(4)
C24 C23 C26 121.5(3)
C22 C23 C26 121.0(3)
C23 C24 C25 122.5(3)
C23 C24 H24 118.7
C25 C24 H24 118.7
C24 C25 C20 118.8(4)
C24 C25 H25 120.6
C20 C25 H25 120.6
C23 C26 H26A 109.5
C23 C26 H26B 109.5
H26A C26 H26B 109.5
C23 C26 H26C 109.5
H26A C26 H26C 109.5
H26B C26 H26C 109.5

loop_
_geom_bond_atom_site_label_1
_geom_bond_atom_site_label_2
_geom_bond_distance
S1 O3 1.417(2)
S1 O2 1.418(2)
S1 N2 1.707(2)
S1 C20 1.748(4)
F1 C18 1.345(5)
F2 C18 1.301(4)
F3 C18 1.328(4)
N1 C10 1.259(4)
N1 C9 1.549(4)
N2 C7 1.392(4)
N2 C6 1.449(4)
O1 C7 1.202(3)
C1 C2 1.378(4)
C1 C6 1.391(4)
C1 C9 1.485(4)
C2 C3 1.373(4)
C2 H2 0.9300
C3 C4 1.366(5)
C3 H3 0.9300
C4 C5 1.371(4)
C4 H4 0.9300
C5 C6 1.381(4)
C5 H5 0.9300
C7 C8 1.537(4)
C8 C19 1.517(4)
C8 C9 1.533(4)
C8 C17 1.545(4)
C9 C10 1.444(4)
C10 C11 1.445(5)
C11 C12 1.375(5)
C11 C16 1.383(5)
C12 C13 1.372(5)
C12 H12 0.9300
C13 C14 1.376(6)
C13 H13 0.9300
C14 C15 1.369(6)
C14 H14 0.9300
C15 C16 1.368(5)
C15 H15 0.9300
C16 H16 0.9300
C17 C18 1.467(5)
C17 H17A 0.9700
C17 H17B 0.9700
C19 H19A 0.9600
C19 H19B 0.9600
C19 H19C 0.9600
C20 C25 1.379(4)
C20 C21 1.384(4)
C21 C22 1.370(5)
C21 H21 0.9300
C22 C23 1.388(5)
C22 H22 0.9300
C23 C24 1.369(5)
C23 C26 1.498(5)
C24 C25 1.377(5)
C24 H24 0.9300
C25 H25 0.9300
C26 H26A 0.9600
C26 H26B 0.9600
C26 H26C 0.9600

loop_
_geom_hbond_atom_site_label_D
_geom_hbond_atom_site_label_H
_geom_hbond_atom_site_label_A
_geom_hbond_distance_DH
_geom_hbond_distance_HA
_geom_hbond_distance_DA
_geom_hbond_angle_DHA
_geom_hbond_site_symmetry_A
C17 H17B O3 0.97 2.39 3.321(4) 161.4 1_455
C17 H17A F3 0.97 2.49 3.382(4) 152.6 3_656
C17 H17A F3 0.97 2.49 3.382(4) 152.6 3_656
C17 H17B O3 0.97 2.39 3.321(4) 161.4 1_455

loop_
_geom_torsion_atom_site_label_1
_geom_torsion_atom_site_label_2
_geom_torsion_atom_site_label_3
_geom_torsion_atom_site_label_4
_geom_torsion
O3 S1 N2 C7 167.0(2)
O2 S1 N2 C7 -64.1(3)
C20 S1 N2 C7 53.7(3)
O3 S1 N2 C6 -3.3(3)
O2 S1 N2 C6 125.7(2)
C20 S1 N2 C6 -116.6(2)
C6 C1 C2 C3 -1.8(5)
C9 C1 C2 C3 170.9(3)
C1 C2 C3 C4 -2.5(5)
C2 C3 C4 C5 3.4(5)
C3 C4 C5 C6 0.0(5)
C4 C5 C6 C1 -4.3(5)
C4 C5 C6 N2 178.1(3)
C2 C1 C6 C5 5.2(4)
C9 C1 C6 C5 -167.9(3)
C2 C1 C6 N2 -177.1(3)
C9 C1 C6 N2 9.8(4)
C7 N2 C6 C5 151.5(3)
S1 N2 C6 C5 -39.0(4)
C7 N2 C6 C1 -26.2(4)
S1 N2 C6 C1 143.4(2)
C6 N2 C7 O1 176.2(3)
S1 N2 C7 O1 6.0(4)
C6 N2 C7 C8 -1.5(4)
S1 N2 C7 C8 -171.7(2)
O1 C7 C8 C19 -16.8(4)
N2 C7 C8 C19 160.9(3)
O1 C7 C8 C9 -137.6(3)
N2 C7 C8 C9 40.1(4)
O1 C7 C8 C17 106.3(3)
N2 C7 C8 C17 -76.0(3)
C2 C1 C9 C10 16.7(5)
C6 C1 C9 C10 -170.6(3)
C2 C1 C9 C8 -141.5(3)
C6 C1 C9 C8 31.2(4)
C2 C1 C9 N1 74.5(4)
C6 C1 C9 N1 -112.8(3)
C19 C8 C9 C10 28.5(4)
C7 C8 C9 C10 146.9(3)
C17 C8 C9 C10 -93.9(3)
C19 C8 C9 C1 -173.0(3)
C7 C8 C9 C1 -54.6(3)
C17 C8 C9 C1 64.6(3)
C19 C8 C9 N1 -28.9(4)
C7 C8 C9 N1 89.5(3)
C17 C8 C9 N1 -151.3(3)
C10 N1 C9 C1 -109.6(3)
C10 N1 C9 C8 108.0(3)
C9 N1 C10 C11 -178.6(5)
C1 C9 C10 N1 101.4(3)
C8 C9 C10 N1 -102.0(3)
C1 C9 C10 C11 -80.3(6)
C8 C9 C10 C11 76.4(6)
N1 C9 C10 C11 178.3(6)
N1 C10 C11 C12 -177.9(4)
C9 C10 C11 C12 4.6(7)
N1 C10 C11 C16 4.1(7)
C9 C10 C11 C16 -173.4(5)
C16 C11 C12 C13 -1.0(5)
C10 C11 C12 C13 -179.0(3)
C11 C12 C13 C14 0.2(6)
C12 C13 C14 C15 1.2(7)
C13 C14 C15 C16 -1.7(7)
C14 C15 C16 C11 0.8(7)
C12 C11 C16 C15 0.5(6)
C10 C11 C16 C15 178.5(4)
C19 C8 C17 C18 73.8(4)
C9 C8 C17 C18 -163.6(3)
C7 C8 C17 C18 -47.2(4)
C8 C17 C18 F2 -52.8(5)
C8 C17 C18 F3 -175.8(3)
C8 C17 C18 F1 68.0(4)
O3 S1 C20 C25 125.2(3)
O2 S1 C20 C25 -7.0(3)
N2 S1 C20 C25 -123.4(3)
O3 S1 C20 C21 -47.2(3)
O2 S1 C20 C21 -179.4(2)
N2 S1 C20 C21 64.2(3)
C25 C20 C21 C22 -0.5(5)
S1 C20 C21 C22 171.9(3)
C20 C21 C22 C23 -1.2(5)
C21 C22 C23 C24 2.0(5)
C21 C22 C23 C26 -177.2(3)
C22 C23 C24 C25 -1.1(6)
C26 C23 C24 C25 178.0(4)
C23 C24 C25 C20 -0.5(6)
C21 C20 C25 C24 1.3(5)
S1 C20 C25 C24 -171.1(3)
